data_4512893
loop_
_publ_author_name
'Jiang, Qi'
'Shtukenberg, Alexander G.'
'Ward, Michael D.'
'Hu, Chunhua'

_publ_section_title
;
 Non-Topotactic Phase Transformations in Single Crystals of \b-Glycine
;
_journal_issue 6
_journal_name_full 'Crystal Growth &amp; Design'
_journal_page_first 2568
_journal_paper_doi 10.1021/acs.cgd.5b00187
_journal_volume 15
_journal_year 2015
_chemical_formula_sum 'C2 H5 N O2'
_chemical_formula_weight 75.07
_chemical_name_systematic
; 
 ? 
;
_space_group_IT_number 144
_symmetry_cell_setting trigonal
_symmetry_space_group_name_Hall 'P 31'
_symmetry_space_group_name_H-M 'P 31'
_atom_sites_solution_hydrogens geom
_atom_sites_solution_primary direct
_atom_sites_solution_secondary difmap
_audit_creation_method SHELXL-97
_cell_angle_alpha 90.00
_cell_angle_beta 90.00
_cell_angle_gamma 120.00
_cell_formula_units_Z 3
_cell_length_a 7.037(9)
_cell_length_b 7.037(9)
_cell_length_c 5.483(7)
_cell_measurement_reflns_used 1681
_cell_measurement_temperature 295(2)
_cell_measurement_theta_max 28.15
_cell_measurement_theta_min 3.34
_cell_volume 235.1(5)
_computing_cell_refinement 'Bruker SAINT'
_computing_data_collection 'Bruker APEX2'
_computing_data_reduction 'Bruker SAINT'
_computing_molecular_graphics 'Bruker SHELXTL'
_computing_publication_material 'Bruker SHELXTL'
_computing_structure_refinement 'SHELXL-97 (Sheldrick, 2008)'
_computing_structure_solution 'SHELXS-97 (Sheldrick, 2008)'
_diffrn_ambient_temperature 295(2)
_diffrn_measured_fraction_theta_full 1.000
_diffrn_measured_fraction_theta_max 1.000
_diffrn_measurement_device_type 'Bruker APEX-II CCD'
_diffrn_measurement_method '\w scans'
_diffrn_radiation_monochromator graphite
_diffrn_radiation_source 'fine-focus sealed tube'
_diffrn_radiation_type MoK\a
_diffrn_radiation_wavelength 0.71073
_diffrn_reflns_av_R_equivalents 0.0453
_diffrn_reflns_av_sigmaI/netI 0.0228
_diffrn_reflns_limit_h_max 9
_diffrn_reflns_limit_h_min -9
_diffrn_reflns_limit_k_max 9
_diffrn_reflns_limit_k_min -9
_diffrn_reflns_limit_l_max 7
_diffrn_reflns_limit_l_min -7
_diffrn_reflns_number 3509
_diffrn_reflns_theta_full 28.26
_diffrn_reflns_theta_max 28.26
_diffrn_reflns_theta_min 3.34
_exptl_absorpt_coefficient_mu 0.141
_exptl_absorpt_correction_T_max 0.9765
_exptl_absorpt_correction_T_min 0.9582
_exptl_absorpt_correction_type multi-scan
_exptl_absorpt_process_details SADABS
_exptl_crystal_colour colorless
_exptl_crystal_density_diffrn 1.591
_exptl_crystal_density_method 'not measured'
_exptl_crystal_description plate
_exptl_crystal_F_000 120
_exptl_crystal_size_max 0.31
_exptl_crystal_size_mid 0.21
_exptl_crystal_size_min 0.17
_refine_diff_density_max 0.121
_refine_diff_density_min -0.133
_refine_diff_density_rms 0.033
_refine_ls_abs_structure_details 'Flack H D (1983), Acta Cryst. A39, 876-881'
_refine_ls_abs_structure_Flack 0(10)
_refine_ls_extinction_coef none
_refine_ls_extinction_expression none
_refine_ls_extinction_method SHELXL
_refine_ls_goodness_of_fit_ref 1.104
_refine_ls_hydrogen_treatment constr
_refine_ls_matrix_type full
_refine_ls_number_parameters 49
_refine_ls_number_reflns 390
_refine_ls_number_restraints 1
_refine_ls_restrained_S_all 1.102
_refine_ls_R_factor_all 0.0282
_refine_ls_R_factor_gt 0.0256
_refine_ls_shift/su_max 0.000
_refine_ls_shift/su_mean 0.000
_refine_ls_structure_factor_coef Fsqd
_refine_ls_weighting_details 'calc w=1/[\s^2^(Fo^2^)+(0.0344P)^2^] where P=(Fo^2^+2Fc^2^)/3'
_refine_ls_weighting_scheme calc
_refine_ls_wR_factor_gt 0.0579
_refine_ls_wR_factor_ref 0.0591
_reflns_number_gt 371
_reflns_number_total 390
_reflns_threshold_expression >2sigma(I)
_cod_data_source_file cg5b00187_si_002.cif
_cod_data_source_block 12hch23h-gamma
_cod_depositor_comments
;
The following automatic conversions were performed:

'_symmetry_cell_setting' value 'Trigonal' changed to 'trigonal'
according to
/usr/data/users/saulius/crontab/automatic-downloads/rss-feeds/ACS/lib/dictionaries/cif_core.dic
dictionary named 'cif_core.dic' version 2.4.2 from 2011-04-26.

Automatic conversion script
Id: cif_fix_values 3271 2015-04-21 07:52:19Z andrius 

 Adding full bibliography for 4512893--4513002.cif.
;
_cod_database_code 4512893

loop_
_symmetry_equiv_pos_as_xyz
'x, y, z'
'-y, x-y, z+1/3'
'-x+y, -x, z+2/3'

loop_
_atom_site_label
_atom_site_type_symbol
_atom_site_fract_x
_atom_site_fract_y
_atom_site_fract_z
_atom_site_U_iso_or_equiv
_atom_site_adp_type
_atom_site_occupancy
_atom_site_symmetry_multiplicity
_atom_site_calc_flag
_atom_site_refinement_flags
O1 O -0.0994(3) 0.5549(3) 0.1332(2) 0.0322(3) Uani 1 1 d .
O2 O 0.2089(3) 0.8762(3) 0.1011(3) 0.0412(5) Uani 1 1 d .
N1 N -0.0864(3) 0.5508(3) 0.6217(3) 0.0275(4) Uani 1 1 d .
H1A H -0.0762 0.5734 0.7821 0.041 Uiso 1 1 calc R
H1B H -0.0523 0.4480 0.5858 0.041 Uiso 1 1 calc R
H1C H -0.2230 0.5066 0.5734 0.041 Uiso 1 1 calc R
C1 C 0.0589(4) 0.7254(4) 0.2199(4) 0.0282(5) Uani 1 1 d .
C2 C 0.0661(4) 0.7561(4) 0.4960(4) 0.0322(5) Uani 1 1 d .
H2A H 0.2141 0.8069 0.5539 0.039 Uiso 1 1 calc R
H2B H 0.0282 0.8676 0.5350 0.039 Uiso 1 1 calc R

loop_
_atom_site_aniso_label
_atom_site_aniso_U_11
_atom_site_aniso_U_22
_atom_site_aniso_U_33
_atom_site_aniso_U_23
_atom_site_aniso_U_13
_atom_site_aniso_U_12
O1 0.0327(9) 0.0347(9) 0.0193(5) 0.0001(8) -0.0036(7) 0.0095(7)
O2 0.0367(9) 0.0428(11) 0.0254(7) 0.0069(8) 0.0021(7) 0.0059(8)
N1 0.0322(10) 0.0336(10) 0.0152(6) 0.0004(8) 0.0002(7) 0.0154(9)
C1 0.0296(11) 0.0375(12) 0.0178(7) 0.0005(9) -0.0011(8) 0.0170(10)
C2 0.0363(13) 0.0306(11) 0.0207(8) -0.0012(8) 0.0002(9) 0.0100(10)

loop_
_atom_type_symbol
_atom_type_description
_atom_type_scat_dispersion_real
_atom_type_scat_dispersion_imag
_atom_type_scat_source
C C 0.0033 0.0000 'International Tables Vol C Tables 4.2.6.8 and 6.1.1.4'
H H 0.0000 0.0000 'International Tables Vol C Tables 4.2.6.8 and 6.1.1.4'
N N 0.0061 0.0000 'International Tables Vol C Tables 4.2.6.8 and 6.1.1.4'
O O 0.0106 0.0000 'International Tables Vol C Tables 4.2.6.8 and 6.1.1.4'

loop_
_geom_angle_atom_site_label_1
_geom_angle_atom_site_label_2
_geom_angle_atom_site_label_3
_geom_angle
C2 N1 H1A 109.5
C2 N1 H1B 109.5
H1A N1 H1B 109.5
C2 N1 H1C 109.5
H1A N1 H1C 109.5
H1B N1 H1C 109.5
O2 C1 O1 126.0(2)
O2 C1 C2 116.42(19)
O1 C1 C2 117.55(19)
N1 C2 C1 111.69(19)
N1 C2 H2A 109.3
C1 C2 H2A 109.3
N1 C2 H2B 109.3
C1 C2 H2B 109.3
H2A C2 H2B 107.9

loop_
_geom_bond_atom_site_label_1
_geom_bond_atom_site_label_2
_geom_bond_distance
O1 C1 1.253(3)
O2 C1 1.243(3)
N1 C2 1.471(3)
N1 H1A 0.8900
N1 H1B 0.8900
N1 H1C 0.8900
C1 C2 1.526(3)
C2 H2A 0.9700
C2 H2B 0.9700

loop_
_geom_hbond_atom_site_label_D
_geom_hbond_atom_site_label_H
_geom_hbond_atom_site_label_A
_geom_hbond_distance_DH
_geom_hbond_distance_HA
_geom_hbond_distance_DA
_geom_hbond_angle_DHA
_geom_hbond_site_symmetry_A
N1 H1B O2 0.89 1.97 2.805(4) 155.1 2_665
N1 H1A O1 0.89 1.93 2.806(4) 167.5 1_556
N1 H1C O1 0.89 2.11 2.986(4) 169.8 2_565
